data_4072724
loop_
_publ_author_name
'Berenguer, Jes\'us R.'
'Bernechea, Mar\'ia'
'Lalinde, Elena'

_publ_section_title
;
 Rearrangement or C&#x2212;H Activation Processes Promoted by Reaction
 with the Solvate [cis-Pt(C6F5)2(thf)2]
;
_journal_issue 5
_journal_name_full Organometallics
_journal_page_first 1161
_journal_paper_doi 10.1021/om060977y
_journal_volume 26
_journal_year 2007
_chemical_compound_source 'Local laboratory'
_chemical_formula_moiety 'C45 H35 N P2 Pt'
_chemical_formula_sum 'C45 H35 N P2 Pt'
_chemical_formula_weight 846.77
_chemical_name_common mbn23
_chemical_name_systematic
;
 ?
;
_space_group_IT_number 15
_symmetry_cell_setting monoclinic
_symmetry_space_group_name_Hall '-C 2yc'
_symmetry_space_group_name_H-M 'C 1 2/c 1'
_atom_sites_solution_hydrogens geom
_atom_sites_solution_primary direct
_atom_sites_solution_secondary difmap
_audit_conform_dict_location ftp://ftp.iucr.org/pub/cif_core.dic
_audit_conform_dict_name cif_core.dic
_audit_conform_dict_version 2.2
_audit_creation_date 2003-12-09T16:37:08-00:00
_audit_creation_method 'WinGX routine CIF_UPDATE'
_cell_angle_alpha 90
_cell_angle_beta 113.6200(10)
_cell_angle_gamma 90
_cell_formula_units_Z 4
_cell_length_a 15.5902(3)
_cell_length_b 16.2396(4)
_cell_length_c 15.3325(4)
_cell_measurement_reflns_used 3769
_cell_measurement_temperature 123.0(10)
_cell_volume 3556.65(15)
_computing_cell_refinement 'HKL Scalepack (Otwinowski & Minor 1997)'
_computing_data_collection KappaCCD
_computing_data_reduction 'Denzo and Scalepak (Otwinowski & Minor, 1997)'
_computing_structure_refinement 'SHELXL-97 (Sheldrick, 1997)'
_computing_structure_solution 'DIRDIF (Buerskens et al., 1992)'
_diffrn_ambient_temperature 123.0(10)
_diffrn_measured_fraction_theta_full 0.984
_diffrn_measured_fraction_theta_max 0.984
_diffrn_measurement_device KappaCCD
_diffrn_measurement_device_type KappaCCD
_diffrn_measurement_method CCD
_diffrn_orient_matrix_type X=UH
_diffrn_orient_matrix_UB_11 -0.05847
_diffrn_orient_matrix_UB_12 0.02553
_diffrn_orient_matrix_UB_13 -0.02882
_diffrn_orient_matrix_UB_21 0.03348
_diffrn_orient_matrix_UB_22 0.02677
_diffrn_orient_matrix_UB_23 -0.0442
_diffrn_orient_matrix_UB_31 -0.02922
_diffrn_orient_matrix_UB_32 -0.0433
_diffrn_orient_matrix_UB_33 -0.04836
_diffrn_radiation_monochromator graphite
_diffrn_radiation_type MoK\a
_diffrn_radiation_wavelength 0.7107
_diffrn_reflns_av_R_equivalents 0
_diffrn_reflns_av_unetI/netI 0.0285
_diffrn_reflns_limit_h_max 20
_diffrn_reflns_limit_h_min 0
_diffrn_reflns_limit_k_max 21
_diffrn_reflns_limit_k_min 0
_diffrn_reflns_limit_l_max 18
_diffrn_reflns_limit_l_min -20
_diffrn_reflns_number 4197
_diffrn_reflns_theta_full 27.9
_diffrn_reflns_theta_max 27.9
_diffrn_reflns_theta_min 2.95
_exptl_absorpt_coefficient_mu 4.069
_exptl_absorpt_correction_type none
_exptl_crystal_colour pale-yellow
_exptl_crystal_density_diffrn 1.581
_exptl_crystal_density_method 'not measured'
_exptl_crystal_description block
_exptl_crystal_F_000 1680
_exptl_crystal_size_max 0.7
_exptl_crystal_size_mid 0.4
_exptl_crystal_size_min 0.4
_refine_diff_density_max 1.44
_refine_diff_density_min -1.497
_refine_diff_density_rms 0.1
_refine_ls_extinction_method none
_refine_ls_goodness_of_fit_ref 1.018
_refine_ls_hydrogen_treatment mixed
_refine_ls_matrix_type full
_refine_ls_number_parameters 223
_refine_ls_number_reflns 4197
_refine_ls_number_restraints 0
_refine_ls_restrained_S_all 1.018
_refine_ls_R_factor_all 0.0305
_refine_ls_R_factor_gt 0.0273
_refine_ls_shift/su_max 0.001
_refine_ls_shift/su_mean 0
_refine_ls_structure_factor_coef Fsqd
_refine_ls_weighting_details 'calc w=1/[\s^2^(Fo^2^)+(0.0342P)^2^+14.2453P] where P=(Fo^2^+2Fc^2^)/3'
_refine_ls_weighting_scheme calc
_refine_ls_wR_factor_gt 0.0671
_refine_ls_wR_factor_ref 0.0689
_reflns_number_gt 3935
_reflns_number_total 4197
_reflns_threshold_expression >2sigma(I)
_cod_data_source_file om060977ysi20061213_070647.cif
_cod_data_source_block complex_1b
_cod_original_cell_volume 3556.65(14)
_cod_original_sg_symbol_H-M 'C 2/c'
_cod_database_code 4072724

loop_
_symmetry_equiv_pos_as_xyz
'x, y, z'
'-x, y, -z+1/2'
'x+1/2, y+1/2, z'
'-x+1/2, y+1/2, -z+1/2'
'-x, -y, -z'
'x, -y, z-1/2'
'-x+1/2, -y+1/2, -z'
'x+1/2, -y+1/2, z-1/2'

loop_
_atom_site_label
_atom_site_type_symbol
_atom_site_fract_x
_atom_site_fract_y
_atom_site_fract_z
_atom_site_U_iso_or_equiv
_atom_site_adp_type
_atom_site_occupancy
_atom_site_symmetry_multiplicity
_atom_site_calc_flag
_atom_site_refinement_flags
Pt1 Pt 0.5 0.354727(10) 0.25 0.02380(6) Uani 1 2 d S
P1 P 0.37372(6) 0.36838(5) 0.28762(6) 0.02273(16) Uani 1 1 d .
N1 N 0.5 -0.2649(3) 0.25 0.0514(13) Uani 1 2 d S
C1 C 0.5 0.2305(3) 0.25 0.0314(10) Uani 1 2 d S
C2 C 0.5 0.1551(3) 0.25 0.0320(10) Uani 1 2 d S
C3 C 0.5 0.0673(3) 0.25 0.0287(9) Uani 1 2 d S
C4 C 0.4167(2) 0.0227(2) 0.2037(2) 0.0320(7) Uani 1 1 d .
H4 H 0.3607 0.0509 0.1726 0.038 Uiso 1 1 calc R
C5 C 0.4168(2) -0.0626(2) 0.2036(2) 0.0335(7) Uani 1 1 d .
H5 H 0.3612 -0.0912 0.1724 0.04 Uiso 1 1 calc R
C6 C 0.5 -0.1054(3) 0.25 0.0312(10) Uani 1 2 d S
C7 C 0.5 -0.1944(3) 0.25 0.0395(12) Uani 1 2 d S
C8 C 0.3441(2) 0.28251(19) 0.3474(2) 0.0254(6) Uani 1 1 d .
C9 C 0.4162(2) 0.2480(2) 0.4261(2) 0.0325(7) Uani 1 1 d .
H9 H 0.4775 0.2657 0.4429 0.039 Uiso 1 1 calc R
C10 C 0.3971(3) 0.1877(2) 0.4792(3) 0.0384(8) Uani 1 1 d .
H10 H 0.4465 0.1656 0.5311 0.046 Uiso 1 1 calc R
C11 C 0.3104 0.1599(2) 0.459 0.0397(9) Uani 1 1 d .
H11 H 0.2988 0.1215 0.4979 0.048 Uiso 1 1 calc R
C12 C 0.2348(3) 0.1919(2) 0.3740(3) 0.0365(8) Uani 1 1 d .
H12 H 0.1745 0.1709 0.3551 0.044 Uiso 1 1 calc R
C13 C 0.2534(2) 0.2537(2) 0.3214(2) 0.0306(7) Uani 1 1 d .
H13 H 0.2049 0.2759 0.2687 0.037 Uiso 1 1 calc R
C14 C 0.2683(2) 0.3826(2) 0.1793(2) 0.0254(6) Uani 1 1 d .
C15 C 0.2451(3) 0.3200(2) 0.1106(2) 0.0336(7) Uani 1 1 d .
H15 H 0.283 0.2737 0.1215 0.04 Uiso 1 1 calc R
C16 C 0.1662(3) 0.3270(3) 0.0268(3) 0.0391(8) Uani 1 1 d .
H16 H 0.1514 0.2855 -0.0186 0.047 Uiso 1 1 calc R
C17 C 0.1091(3) 0.3956(3) 0.0101(2) 0.0380(8) Uani 1 1 d .
H17 H 0.0559 0.4 -0.0463 0.046 Uiso 1 1 calc R
C18 C 0.1313(3) 0.4575(2) 0.0775(3) 0.0381(8) Uani 1 1 d .
H18 H 0.0928 0.5035 0.0664 0.046 Uiso 1 1 calc R
C19 C 0.2111(2) 0.4513(2) 0.1620(2) 0.0306(7) Uani 1 1 d .
H19 H 0.226 0.4933 0.2068 0.037 Uiso 1 1 calc R
C20 C 0.3746(2) 0.4565(2) 0.3623(2) 0.0266(6) Uani 1 1 d .
C21 C 0.3503(2) 0.4480(2) 0.4397(2) 0.0334(7) Uani 1 1 d .
H21 H 0.334 0.3965 0.4549 0.04 Uiso 1 1 calc R
C22 C 0.3500(3) 0.5165(3) 0.4949(3) 0.0422(9) Uani 1 1 d .
H22 H 0.3359 0.5107 0.5481 0.051 Uiso 1 1 calc R
C23 C 0.3711 0.5932(3) 0.4688 0.0445(9) Uani 1 1 d .
H23 H 0.367 0.6394 0.5027 0.053 Uiso 1 1 calc R
C24 C 0.3972(3) 0.6023(2) 0.3959(3) 0.0428(9) Uani 1 1 d .
H24 H 0.4142 0.654 0.382 0.051 Uiso 1 1 calc R
C25 C 0.3989(3) 0.5345(2) 0.3414(3) 0.0346(7) Uani 1 1 d .
H25 H 0.4163 0.5411 0.2905 0.041 Uiso 1 1 calc R
H1 H 0.5 0.458(6) 0.25 0.10(3) Uiso 1 2 d S

loop_
_atom_site_aniso_label
_atom_site_aniso_U_11
_atom_site_aniso_U_22
_atom_site_aniso_U_33
_atom_site_aniso_U_23
_atom_site_aniso_U_13
_atom_site_aniso_U_12
Pt1 0.02287(9) 0.02441(9) 0.02837(9) 0 0.01470(7) 0
P1 0.0219(4) 0.0238(4) 0.0263(4) 0.0008(3) 0.0136(3) 0.0007(3)
N1 0.045(3) 0.027(2) 0.070(3) 0 0.012(2) 0
C1 0.027(2) 0.042(3) 0.031(2) 0 0.0175(19) 0
C2 0.040(3) 0.031(3) 0.031(2) 0 0.020(2) 0
C3 0.037(2) 0.025(2) 0.030(2) 0 0.0192(19) 0
C4 0.0287(16) 0.0322(18) 0.0343(16) 0.0058(13) 0.0117(13) 0.0029(13)
C5 0.0298(17) 0.0332(18) 0.0359(17) 0.0032(14) 0.0113(14) -0.0028(14)
C6 0.034(2) 0.030(2) 0.029(2) 0 0.0132(19) 0
C7 0.034(3) 0.034(3) 0.045(3) 0 0.010(2) 0
C8 0.0270(15) 0.0235(15) 0.0304(15) 0.0003(12) 0.0165(12) -0.0001(12)
C9 0.0271(16) 0.0386(19) 0.0342(16) 0.0070(14) 0.0148(13) 0.0027(14)
C10 0.0378(19) 0.041(2) 0.0404(19) 0.0124(16) 0.0202(16) 0.0066(16)
C11 0.049(2) 0.0321(19) 0.052(2) 0.0091(16) 0.0345(19) 0.0024(16)
C12 0.0331(18) 0.0318(18) 0.050(2) 0.0014(15) 0.0226(16) -0.0064(14)
C13 0.0266(16) 0.0316(17) 0.0358(16) 0.0015(13) 0.0148(13) -0.0017(13)
C14 0.0256(15) 0.0289(15) 0.0257(14) 0.0032(12) 0.0145(12) -0.0001(12)
C15 0.0362(18) 0.0346(18) 0.0341(17) -0.0046(14) 0.0184(14) 0.0010(15)
C16 0.042(2) 0.046(2) 0.0321(17) -0.0088(16) 0.0176(15) -0.0090(17)
C17 0.0312(18) 0.050(2) 0.0301(16) 0.0053(15) 0.0092(14) -0.0096(16)
C18 0.0305(17) 0.0359(19) 0.0427(19) 0.0086(15) 0.0094(15) 0.0019(14)
C19 0.0292(16) 0.0283(17) 0.0331(16) 0.0010(13) 0.0111(13) 0.0016(13)
C20 0.0224(14) 0.0288(16) 0.0282(14) -0.0012(12) 0.0097(12) 0.0018(12)
C21 0.0336(17) 0.0363(19) 0.0345(16) -0.0038(14) 0.0181(14) -0.0011(14)
C22 0.047(2) 0.048(2) 0.0408(19) -0.0112(17) 0.0269(17) -0.0027(18)
C23 0.044(2) 0.040(2) 0.054(2) -0.0210(18) 0.0235(18) -0.0020(17)
C24 0.047(2) 0.0301(19) 0.054(2) -0.0044(17) 0.0226(18) -0.0011(16)
C25 0.0412(19) 0.0295(17) 0.0375(17) -0.0017(14) 0.0206(15) 0.0001(14)

loop_
_atom_type_symbol
_atom_type_description
_atom_type_scat_dispersion_real
_atom_type_scat_dispersion_imag
_atom_type_scat_source
Pt Pt -1.7033 8.3905 'International Tables Vol C Tables 4.2.6.8 and 6.1.1.4'
N N 0.0061 0.0033 'International Tables Vol C Tables 4.2.6.8 and 6.1.1.4'
P P 0.1023 0.0942 'International Tables Vol C Tables 4.2.6.8 and 6.1.1.4'
C C 0.0033 0.0016 'International Tables Vol C Tables 4.2.6.8 and 6.1.1.4'
H H 0 0 'International Tables Vol C Tables 4.2.6.8 and 6.1.1.4'

loop_
_geom_angle_atom_site_label_1
_geom_angle_atom_site_label_2
_geom_angle_atom_site_label_3
_geom_angle
_geom_angle_site_symmetry_1
_geom_angle_site_symmetry_3
C1 Pt1 P1 95.60(2) . .
C1 Pt1 P1 95.60(2) . 2_655
P1 Pt1 P1 168.81(4) . 2_655
C1 Pt1 H1 180.000(12) . .
P1 Pt1 H1 84.40(2) . .
P1 Pt1 H1 84.40(2) 2_655 .
C14 P1 C8 103.69(15) . .
C14 P1 C20 104.42(15) . .
C8 P1 C20 102.92(15) . .
C14 P1 Pt1 109.73(10) . .
C8 P1 Pt1 118.11(10) . .
C20 P1 Pt1 116.41(11) . .
C2 C1 Pt1 180 . .
C1 C2 C3 180.0000(10) . .
C4 C3 C4 117.9(4) . 2_655
C4 C3 C2 121.0(2) . .
C4 C3 C2 121.0(2) 2_655 .
C5 C4 C3 121.0(3) . .
C5 C4 H4 119.5 . .
C3 C4 H4 119.5 . .
C4 C5 C6 120.0(3) . .
C4 C5 H5 120 . .
C6 C5 H5 120 . .
C5 C6 C5 120.0(5) 2_655 .
C5 C6 C7 120.0(2) 2_655 .
C5 C6 C7 120.0(2) . .
N1 C7 C6 180 . .
C13 C8 C9 119.2(3) . .
C13 C8 P1 123.1(3) . .
C9 C8 P1 117.6(2) . .
C10 C9 C8 120.4(3) . .
C10 C9 H9 119.8 . .
C8 C9 H9 119.8 . .
C11 C10 C9 122.7(3) . .
C11 C10 H10 118.7 . .
C9 C10 H10 118.7 . .
C10 C11 C12 117.8(3) . .
C10 C11 H11 121.1 . .
C12 C11 H11 121.1 . .
C13 C12 C11 119.6(3) . .
C13 C12 H12 120.2 . .
C11 C12 H12 120.2 . .
C8 C13 C12 120.2(3) . .
C8 C13 H13 119.9 . .
C12 C13 H13 119.9 . .
C19 C14 C15 119.1(3) . .
C19 C14 P1 123.5(3) . .
C15 C14 P1 117.3(3) . .
C16 C15 C14 120.2(4) . .
C16 C15 H15 119.9 . .
C14 C15 H15 119.9 . .
C15 C16 C17 120.4(4) . .
C15 C16 H16 119.8 . .
C17 C16 H16 119.8 . .
C16 C17 C18 119.8(3) . .
C16 C17 H17 120.1 . .
C18 C17 H17 120.1 . .
C17 C18 C19 120.2(4) . .
C17 C18 H18 119.9 . .
C19 C18 H18 119.9 . .
C14 C19 C18 120.2(3) . .
C14 C19 H19 119.9 . .
C18 C19 H19 119.9 . .
C21 C20 C25 118.6(3) . .
C21 C20 P1 121.4(3) . .
C25 C20 P1 120.1(2) . .
C20 C21 C22 120.4(3) . .
C20 C21 H21 119.8 . .
C22 C21 H21 119.8 . .
C23 C22 C21 118.8(3) . .
C23 C22 H22 120.6 . .
C21 C22 H22 120.6 . .
C24 C23 C22 121.7(3) . .
C24 C23 H23 119.2 . .
C22 C23 H23 119.2 . .
C23 C24 C25 119.9(4) . .
C23 C24 H24 120.1 . .
C25 C24 H24 120.1 . .
C24 C25 C20 120.6(3) . .
C24 C25 H25 119.7 . .
C20 C25 H25 119.7 . .

loop_
_geom_bond_atom_site_label_1
_geom_bond_atom_site_label_2
_geom_bond_distance
_geom_bond_site_symmetry_2
Pt1 C1 2.018(5) .
Pt1 P1 2.2732(8) .
Pt1 P1 2.2732(8) 2_655
Pt1 H1 1.68(9) .
P1 C14 1.823(3) .
P1 C8 1.826(3) .
P1 C20 1.830(3) .
N1 C7 1.146(7) .
C1 C2 1.224(7) .
C2 C3 1.425(6) .
C3 C4 1.406(4) .
C3 C4 1.406(4) 2_655
C4 C5 1.385(5) .
C4 H4 0.93 .
C5 C6 1.390(4) .
C5 H5 0.93 .
C6 C5 1.390(4) 2_655
C6 C7 1.444(8) .
C8 C13 1.389(4) .
C8 C9 1.396(5) .
C9 C10 1.380(5) .
C9 H9 0.93 .
C10 C11 1.339(4) .
C10 H10 0.93 .
C11 C12 1.458(4) .
C11 H11 0.93 .
C12 C13 1.390(5) .
C12 H12 0.93 .
C13 H13 0.93 .
C14 C19 1.385(5) .
C14 C15 1.403(5) .
C15 C16 1.382(5) .
C15 H15 0.93 .
C16 C17 1.384(6) .
C16 H16 0.93 .
C17 C18 1.383(6) .
C17 H17 0.93 .
C18 C19 1.396(5) .
C18 H18 0.93 .
C19 H19 0.93 .
C20 C21 1.390(4) .
C20 C25 1.395(5) .
C21 C22 1.397(5) .
C21 H21 0.93 .
C22 C23 1.388(6) .
C22 H22 0.93 .
C23 C24 1.342(4) .
C23 H23 0.93 .
C24 C25 1.390(5) .
C24 H24 0.93 .
C25 H25 0.93 .
